data_7226110
loop_
_publ_author_name
'Panja, Sumit Kumar'
'Dwivedi, Nidhi'
'Saha, Satyen'

_publ_section_title
;
 Manipulating the proton transfer process in molecular complexes:
 synthesis and spectroscopic studies.
;
_journal_issue 31
_journal_name_full 'Physical chemistry chemical physics : PCCP'
_journal_page_first 21600
_journal_page_last 21609
_journal_paper_doi 10.1039/c6cp03797f
_journal_volume 18
_journal_year 2016
_chemical_formula_moiety C14H8N2
_chemical_formula_sum 'C14 H8 N2'
_chemical_formula_weight 204.22
_chemical_melting_point 439.5
_chemical_name_common 2-(naphthalen-1-ylmethylene)malononitrile
_chemical_name_systematic 2-(naphthalen-1-ylmethylene)malononitrile
_space_group_crystal_system monoclinic
_space_group_IT_number 14
_space_group_name_Hall '-P 2yn'
_space_group_name_H-M_alt 'P 1 21/n 1'
_symmetry_space_group_name_Hall '-P 2yn'
_symmetry_space_group_name_H-M 'P 1 21/n 1'
_atom_sites_solution_hydrogens mixed
_audit_block_doi 10.5517/cc10gy1g
_audit_creation_method SHELXL-2014/7
_audit_update_record
;
2015-07-16 deposited with the CCDC.
2016-07-18 downloaded from the CCDC.
;
_cell_angle_alpha 90.000
_cell_angle_beta 91.290
_cell_angle_gamma 90.000
_cell_formula_units_Z 4
_cell_length_a 3.8269(4)
_cell_length_b 15.7916(15)
_cell_length_c 17.2303(16)
_cell_measurement_reflns_used 940
_cell_measurement_temperature 293(2)
_cell_measurement_theta_max 1.0000
_cell_measurement_theta_min 0.96559
_cell_volume 1041.01(18)
_computing_cell_refinement
;
CrysAlisPro, Agilent Technologies,
Version 1.171.34.49 (release 20-01-2011 CrysAlis171 .NET)
(compiled Jan 20 2011,15:58:25)
;
_computing_data_collection
;
CrysAlisPro, Agilent Technologies,
Version 1.171.34.49 (release 20-01-2011 CrysAlis171 .NET)
(compiled Jan 20 2011,15:58:25)
;
_computing_data_reduction
;
CrysAlisPro, Agilent Technologies,
Version 1.171.34.49 (release 20-01-2011 CrysAlis171 .NET)
(compiled Jan 20 2011,15:58:25)
;
_computing_structure_refinement 'SHELXL-2014/7 (Sheldrick, 2014)'
_diffrn_ambient_temperature 293(2)
_diffrn_detector_area_resol_mean 0
_diffrn_measured_fraction_theta_full 0.997
_diffrn_measured_fraction_theta_max 0.857
_diffrn_measurement_device_type 'Xcalibur, Eos'
_diffrn_measurement_method '\w scans'
_diffrn_radiation_type MoK\a
_diffrn_radiation_wavelength 0.71073
_diffrn_reflns_av_R_equivalents 0.0207
_diffrn_reflns_av_unetI/netI 0.0458
_diffrn_reflns_Laue_measured_fraction_full 0.997
_diffrn_reflns_Laue_measured_fraction_max 0.857
_diffrn_reflns_limit_h_max 5
_diffrn_reflns_limit_h_min -4
_diffrn_reflns_limit_k_max 21
_diffrn_reflns_limit_k_min -19
_diffrn_reflns_limit_l_max 23
_diffrn_reflns_limit_l_min -13
_diffrn_reflns_number 4249
_diffrn_reflns_point_group_measured_fraction_full 0.997
_diffrn_reflns_point_group_measured_fraction_max 0.857
_diffrn_reflns_theta_full 25.000
_diffrn_reflns_theta_max 29.002
_diffrn_reflns_theta_min 3.501
_diffrn_source 'fine-focus sealed tube'
_exptl_absorpt_coefficient_mu 0.079
_exptl_absorpt_correction_T_max 0.977
_exptl_absorpt_correction_T_min 0.972
_exptl_absorpt_correction_type multi-scan
_exptl_absorpt_process_details
;
CrysAlisPro, Agilent Technologies,
Version 1.171.34.49 (release 20-01-2011 CrysAlis171 .NET)
(compiled Jan 20 2011,15:58:25)
Empirical absorption correction using spherical harmonics,
 implemented in SCALE3 ABSPACK scaling algorithm.
;
_exptl_crystal_colour yellow
_exptl_crystal_density_diffrn 1.303
_exptl_crystal_density_meas 1.32
_exptl_crystal_description rectangualr
_exptl_crystal_F_000 424
_exptl_crystal_size_max 0.4
_exptl_crystal_size_mid 0.3
_exptl_crystal_size_min 0.3
_refine_diff_density_max 0.167
_refine_diff_density_min -0.124
_refine_diff_density_rms 0.032
_refine_ls_extinction_coef 0.028(4)
_refine_ls_extinction_expression Fc^*^=kFc[1+0.001xFc^2^\l^3^/sin(2\q)]^-1/4^
_refine_ls_extinction_method 'SHELXL-2014/7 (Sheldrick 2014'
_refine_ls_goodness_of_fit_ref 0.986
_refine_ls_hydrogen_treatment mixed
_refine_ls_matrix_type full
_refine_ls_number_parameters 150
_refine_ls_number_reflns 2372
_refine_ls_number_restraints 0
_refine_ls_restrained_S_all 0.986
_refine_ls_R_factor_all 0.0800
_refine_ls_R_factor_gt 0.0460
_refine_ls_shift/su_max 0.013
_refine_ls_shift/su_mean 0.003
_refine_ls_structure_factor_coef Fsqd
_refine_ls_weighting_details 'w=1/[\s^2^(Fo^2^)+(0.0486P)^2^+0.0749P] where P=(Fo^2^+2Fc^2^)/3'
_refine_ls_weighting_scheme calc
_refine_ls_wR_factor_gt 0.1010
_refine_ls_wR_factor_ref 0.1224
_reflns_Friedel_coverage 0.000
_reflns_number_gt 1558
_reflns_number_total 2767
_reflns_threshold_expression 'I > 2\s(I)'
_cod_data_source_file c6cp03797f2.cif
_cod_data_source_block shelx
_cod_depositor_comments
;
The following automatic conversions were performed:

'_chemical_melting_point' value '439.5K' was changed to '439.5' - the
value should be numeric and without a unit designator.

Automatic conversion script
Id: cif_fix_values 4268 2015-11-12 08:31:59Z antanas 
;
_cod_original_cell_volume 1041.02(17)
_cod_database_code 7226110
_shelx_shelxl_version_number 2014/7
_shelx_space_group_comment
;
The symmetry employed for this shelxl refinement is uniquely defined
by the following loop, which should always be used as a source of
symmetry information in preference to the above space-group names.
They are only intended as comments.
;
_exptl_absorpt_special_details
;
 Refinement of F^2^ against ALL reflections.  The weighted R-factor wR and
 goodness of fit S are based on F^2^, conventional R-factors R are based
 on F, with F set to zero for negative F^2^. The threshold expression of
 F^2^ > 2sigma(F^2^) is used only for calculating R-factors(gt) etc. and is
 not relevant to the choice of reflections for refinement.  R-factors based
 on F^2^ are statistically about twice as large as those based on F, and R-
 factors based on ALL data will be even larger.
;

loop_
_space_group_symop_operation_xyz
'x, y, z'
'-x+1/2, y+1/2, -z+1/2'
'-x, -y, -z'
'x-1/2, -y-1/2, z-1/2'

loop_
_atom_site_label
_atom_site_type_symbol
_atom_site_fract_x
_atom_site_fract_y
_atom_site_fract_z
_atom_site_U_iso_or_equiv
_atom_site_adp_type
_atom_site_occupancy
_atom_site_site_symmetry_order
_atom_site_calc_flag
_atom_site_refinement_flags_posn
_atom_site_refinement_flags_adp
C9 C 0.4938(3) 0.08696(9) 0.23109(9) 0.0354(4) Uani 1 1 d . .
C1 C 0.3709(4) 0.13975(9) 0.29248(8) 0.0358(4) Uani 1 1 d . .
N16 N 0.6779(4) 0.28231(10) 0.45655(9) 0.0667(5) Uani 1 1 d . .
C8 C 0.5678(4) -0.00005(10) 0.24022(10) 0.0439(4) Uani 1 1 d . .
H8 H 0.5375 -0.0257 0.2882 0.053 Uiso 1 1 calc R U
C11 C 0.2984(4) 0.10329(10) 0.36780(9) 0.0407(4) Uani 1 1 d . .
C4 C 0.4886(4) 0.21186(10) 0.14740(10) 0.0490(4) Uani 1 1 d . .
H4 H 0.5290 0.2366 0.0994 0.059 Uiso 1 1 calc R U
C3 C 0.3681(4) 0.26050(10) 0.20609(10) 0.0496(4) Uani 1 1 d . .
H3 H 0.3251 0.3178 0.1980 0.059 Uiso 1 1 calc R U
C6 C 0.7369(4) -0.00998(11) 0.10683(11) 0.0551(5) Uani 1 1 d . .
H6 H 0.8142 -0.0428 0.0658 0.066 Uiso 1 1 calc R U
C13 C 0.2532(5) 0.10119(10) 0.50847(10) 0.0491(4) Uani 1 1 d . .
C2 C 0.3086(4) 0.22435(9) 0.27873(9) 0.0427(4) Uani 1 1 d . .
H2 H 0.2253 0.2581 0.3185 0.051 Uiso 1 1 calc R U
C14 C 0.5301(4) 0.22057(10) 0.44665(9) 0.0454(4) Uani 1 1 d . .
C12 C 0.3549(4) 0.14064(9) 0.43726(9) 0.0406(4) Uani 1 1 d . .
N15 N 0.1708(5) 0.07159(10) 0.56556(9) 0.0710(5) Uani 1 1 d . .
C10 C 0.5536(4) 0.12459(10) 0.15771(9) 0.0399(4) Uani 1 1 d . .
C5 C 0.6762(4) 0.07381(11) 0.09640(10) 0.0520(5) Uani 1 1 d . .
H5 H 0.7155 0.0983 0.0483 0.062 Uiso 1 1 calc R U
C7 C 0.6833(4) -0.04709(11) 0.17938(11) 0.0521(5) Uani 1 1 d . .
H7 H 0.7270 -0.1046 0.1863 0.062 Uiso 1 1 calc R U
H1 H 0.207(4) 0.0453(10) 0.3689(9) 0.045(4) Uiso 1 1 d . .

loop_
_atom_site_aniso_label
_atom_site_aniso_U_11
_atom_site_aniso_U_22
_atom_site_aniso_U_33
_atom_site_aniso_U_23
_atom_site_aniso_U_13
_atom_site_aniso_U_12
C9 0.0320(8) 0.0391(8) 0.0351(8) -0.0023(7) -0.0021(6) -0.0046(6)
C1 0.0360(8) 0.0367(8) 0.0346(8) -0.0001(7) -0.0003(6) -0.0037(6)
N16 0.0895(13) 0.0532(9) 0.0569(10) -0.0006(8) -0.0095(9) -0.0151(9)
C8 0.0482(9) 0.0411(9) 0.0422(9) 0.0002(7) -0.0005(7) -0.0019(7)
C11 0.0453(9) 0.0361(9) 0.0408(9) 0.0002(7) 0.0061(7) -0.0032(7)
C4 0.0587(11) 0.0512(10) 0.0371(9) 0.0088(8) -0.0024(8) -0.0039(8)
C3 0.0620(11) 0.0387(9) 0.0477(10) 0.0058(8) -0.0059(8) 0.0016(8)
C6 0.0565(11) 0.0605(12) 0.0486(11) -0.0181(9) 0.0065(9) 0.0022(9)
C13 0.0651(11) 0.0445(10) 0.0380(9) -0.0016(8) 0.0083(8) -0.0022(9)
C2 0.0480(9) 0.0401(9) 0.0397(9) -0.0030(7) -0.0023(7) 0.0023(7)
C14 0.0576(11) 0.0437(10) 0.0350(9) -0.0002(8) 0.0012(7) 0.0016(8)
C12 0.0481(9) 0.0361(8) 0.0378(9) 0.0016(7) 0.0063(7) 0.0014(7)
N15 0.1039(14) 0.0650(10) 0.0448(10) 0.0053(8) 0.0142(9) -0.0123(9)
C10 0.0377(9) 0.0473(9) 0.0345(8) -0.0010(7) -0.0021(7) -0.0037(7)
C5 0.0566(11) 0.0626(12) 0.0370(9) -0.0043(8) 0.0071(8) -0.0041(9)
C7 0.0539(11) 0.0427(9) 0.0595(12) -0.0084(9) -0.0004(9) 0.0026(8)

loop_
_atom_type_symbol
_atom_type_description
_atom_type_scat_dispersion_real
_atom_type_scat_dispersion_imag
_atom_type_scat_source
C C 0.0033 0.0016 'International Tables Vol C Tables 4.2.6.8 and 6.1.1.4'
H H 0.0000 0.0000 'International Tables Vol C Tables 4.2.6.8 and 6.1.1.4'
N N 0.0061 0.0033 'International Tables Vol C Tables 4.2.6.8 and 6.1.1.4'

loop_
_citation_id
_citation_doi
_citation_year
1 10.1039/C5RA09036A 2015

loop_
_geom_angle_atom_site_label_1
_geom_angle_atom_site_label_2
_geom_angle_atom_site_label_3
_geom_angle
C8 C9 C10 118.07(14)
C8 C9 C1 123.50(14)
C10 C9 C1 118.40(14)
C2 C1 C9 119.70(14)
C2 C1 C11 120.17(14)
C9 C1 C11 120.07(13)
C7 C8 C9 120.75(16)
C7 C8 H8 119.6
C9 C8 H8 119.6
C12 C11 C1 126.16(14)
C12 C11 H1 116.2(9)
C1 C11 H1 117.6(9)
C3 C4 C10 121.35(15)
C3 C4 H4 119.3
C10 C4 H4 119.3
C4 C3 C2 120.01(15)
C4 C3 H3 120.0
C2 C3 H3 120.0
C5 C6 C7 119.94(16)
C5 C6 H6 120.0
C7 C6 H6 120.0
N15 C13 C12 178.51(18)
C1 C2 C3 121.25(15)
C1 C2 H2 119.4
C3 C2 H2 119.4
N16 C14 C12 177.01(18)
C11 C12 C14 123.35(14)
C11 C12 C13 121.82(14)
C14 C12 C13 114.79(14)
C4 C10 C5 121.33(15)
C4 C10 C9 119.29(14)
C5 C10 C9 119.38(15)
C6 C5 C10 120.89(16)
C6 C5 H5 119.6
C10 C5 H5 119.6
C8 C7 C6 120.94(16)
C8 C7 H7 119.5
C6 C7 H7 119.5

loop_
_geom_bond_atom_site_label_1
_geom_bond_atom_site_label_2
_geom_bond_distance
C9 C8 1.411(2)
C9 C10 1.420(2)
C9 C1 1.434(2)
C1 C2 1.377(2)
C1 C11 1.452(2)
N16 C14 1.138(2)
C8 C7 1.366(2)
C8 H8 0.9300
C11 C12 1.347(2)
C11 H1 0.981(15)
C4 C3 1.359(2)
C4 C10 1.411(2)
C4 H4 0.9300
C3 C2 1.399(2)
C3 H3 0.9300
C6 C5 1.355(2)
C6 C7 1.400(2)
C6 H6 0.9300
C13 N15 1.140(2)
C13 C12 1.438(2)
C2 H2 0.9300
C14 C12 1.437(2)
C10 C5 1.415(2)
C5 H5 0.9300
C7 H7 0.9300
